data_7243112
loop_
_publ_author_name
'Nagarasu, Palaniyappan'
'Kundu, Anu'
'Thiruvenkatam, Vijay'
'Raghavaiah, Pallepogu'
'Anthony, Savarimuthu Philip'
'Madhu, Vedichi'

_publ_section_title
;
 Investigating the structure--fluorescence properties of
 tetraphenylethylene fused imidazole AIEgens: reversible
 mechanofluorochromism and polymer matrix controlled fluorescence tuning
;
_journal_issue 31
_journal_name_full CrystEngComm
_journal_page_first 5403
_journal_page_last 5410
_journal_paper_doi 10.1039/D1CE00561H
_journal_volume 23
_journal_year 2021
_chemical_formula_moiety 'C47 H34 N2'
_chemical_formula_sum 'C47 H34 N2'
_chemical_formula_weight 626.76
_space_group_crystal_system triclinic
_space_group_IT_number 2
_space_group_name_Hall '-P 1'
_space_group_name_H-M_alt 'P -1'
_atom_sites_solution_hydrogens geom
_atom_sites_solution_primary direct
_audit_creation_date 2020-03-19
_audit_creation_method
;
Olex2 1.2
(compiled 2018.05.29 svn.r3508 for OlexSys, GUI svn.r5506)
;
_audit_update_record
;
2021-01-04 deposited with the CCDC.	2021-06-28 downloaded from the CCDC.
;
_cell_angle_alpha 100.913(3)
_cell_angle_beta 91.886(4)
_cell_angle_gamma 113.365(3)
_cell_formula_units_Z 2
_cell_length_a 9.3970(14)
_cell_length_b 10.5684(15)
_cell_length_c 19.829(3)
_cell_measurement_reflns_used 2442
_cell_measurement_temperature 273(2)
_cell_measurement_theta_max 20.65
_cell_measurement_theta_min 2.38
_cell_volume 1762.3(5)
_computing_molecular_graphics 'Olex2 (Dolomanov et al., 2009)'
_computing_publication_material 'Olex2 (Dolomanov et al., 2009)'
_computing_structure_refinement 'ShelXL (Sheldrick, 2015)'
_computing_structure_solution 'ShelXS (Sheldrick, 2008)'
_diffrn_ambient_temperature 273.15
_diffrn_measured_fraction_theta_full 1.000
_diffrn_measured_fraction_theta_max 0.999
_diffrn_measurement_device_type 'Bruker APEX-II CCD'
_diffrn_measurement_method '\f and \w scans'
_diffrn_radiation_type MoK\a
_diffrn_radiation_wavelength 0.71073
_diffrn_reflns_av_R_equivalents 0.1850
_diffrn_reflns_av_unetI/netI 0.1775
_diffrn_reflns_Laue_measured_fraction_full 1.000
_diffrn_reflns_Laue_measured_fraction_max 0.999
_diffrn_reflns_limit_h_max 12
_diffrn_reflns_limit_h_min -12
_diffrn_reflns_limit_k_max 14
_diffrn_reflns_limit_k_min -14
_diffrn_reflns_limit_l_max 26
_diffrn_reflns_limit_l_min -26
_diffrn_reflns_number 36182
_diffrn_reflns_point_group_measured_fraction_full 1.000
_diffrn_reflns_point_group_measured_fraction_max 0.999
_diffrn_reflns_theta_full 25.242
_diffrn_reflns_theta_max 28.330
_diffrn_reflns_theta_min 2.107
_diffrn_standards_number 0
_exptl_absorpt_coefficient_mu 0.068
_exptl_absorpt_correction_type none
_exptl_crystal_colour 'color less'
_exptl_crystal_density_diffrn 1.181
_exptl_crystal_description block
_exptl_crystal_F_000 660
_exptl_crystal_size_max 0.42
_exptl_crystal_size_mid 0.38
_exptl_crystal_size_min 0.28
_refine_diff_density_max 0.228
_refine_diff_density_min -0.212
_refine_diff_density_rms 0.058
_refine_ls_extinction_coef 0.032(3)
_refine_ls_extinction_expression Fc^*^=kFc[1+0.001xFc^2^\l^3^/sin(2\q)]^-1/4^
_refine_ls_extinction_method 'SHELXL-2014/7 (Sheldrick 2014'
_refine_ls_goodness_of_fit_ref 0.967
_refine_ls_hydrogen_treatment constr
_refine_ls_matrix_type full
_refine_ls_number_parameters 443
_refine_ls_number_reflns 8792
_refine_ls_number_restraints 0
_refine_ls_restrained_S_all 0.967
_refine_ls_R_factor_all 0.2186
_refine_ls_R_factor_gt 0.0801
_refine_ls_shift/su_max 0.000
_refine_ls_shift/su_mean 0.000
_refine_ls_structure_factor_coef Fsqd
_refine_ls_weighting_details 'w=1/[\s^2^(Fo^2^)+(0.0696P)^2^] where P=(Fo^2^+2Fc^2^)/3'
_refine_ls_weighting_scheme calc
_refine_ls_wR_factor_gt 0.1794
_refine_ls_wR_factor_ref 0.2475
_reflns_Friedel_coverage 0.000
_reflns_number_gt 3166
_reflns_number_total 8792
_reflns_threshold_expression 'I > 2\s(I)'
_cod_data_source_file d1ce00561h2.cif
_cod_data_source_block vjtpeba_0m_a
_cod_depositor_comments 'Adding full bibliography for 7243111--7243113.cif.'
_cod_database_code 7243112
_shelx_shelxl_version_number 2014/7
_shelx_space_group_comment
;
The symmetry employed for this shelxl refinement is uniquely defined
by the following loop, which should always be used as a source of
symmetry information in preference to the above space-group names.
They are only intended as comments.
;
_shelx_estimated_absorpt_t_max 0.981
_shelx_estimated_absorpt_t_min 0.972
_olex2_refinement_description
;
1. Fixed Uiso
 At 1.2 times of:
  All C(H) groups
2.a Aromatic/amide H refined with riding coordinates:
 C5(H5), C6(H6), C7(H7), C8(H8), C9(H9), C11(H11), C12(H12), C13(H13),
 C14(H14), C15(H15), C17(H17), C18(H18), C19(H19), C20(H20), C21(H21), C22(H22),
  C23(H23), C25(H25), C26(H26), C31(H31), C32(H32), C33(H33), C34(H34),
 C35(H35), C37(H37), C38(H38), C39(H39), C40(H40), C41(H41), C43(H43), C44(H44),
  C45(H45), C46(H46), C47(H47)
;
_olex2_submission_special_instructions 'No special instructions were received'

loop_
_space_group_symop_operation_xyz
'x, y, z'
'-x, -y, -z'

loop_
_atom_site_label
_atom_site_type_symbol
_atom_site_fract_x
_atom_site_fract_y
_atom_site_fract_z
_atom_site_U_iso_or_equiv
_atom_site_adp_type
_atom_site_occupancy
_atom_site_site_symmetry_order
_atom_site_calc_flag
_atom_site_refinement_flags_posn
_atom_site_refinement_flags_adp
_atom_site_refinement_flags_occupancy
_atom_site_disorder_assembly
_atom_site_disorder_group
N1 N 0.2977(3) 0.5488(2) 0.57806(13) 0.0538(7) Uani 1 1 d . . . . .
N2 N 0.2512(3) 0.3283(3) 0.52824(13) 0.0538(7) Uani 1 1 d . . . . .
C1 C 0.3558(4) 0.2974(3) 0.77555(17) 0.0589(9) Uani 1 1 d . . . . .
C2 C 0.3707(4) 0.2543(3) 0.84182(17) 0.0634(9) Uani 1 1 d . . . . .
C3 C 0.5076(5) 0.2889(3) 0.87867(18) 0.0664(10) Uani 1 1 d . . . . .
C4 C 0.6628(5) 0.3553(4) 0.8521(2) 0.0709(10) Uani 1 1 d . . . . .
C5 C 0.6898(5) 0.3071(4) 0.7862(2) 0.0836(12) Uani 1 1 d . . . . .
H5 H 0.6088 0.2334 0.7562 0.100 Uiso 1 1 calc R . . . .
C6 C 0.8329(7) 0.3652(6) 0.7641(3) 0.1090(16) Uani 1 1 d . . . . .
H6 H 0.8476 0.3328 0.7191 0.131 Uiso 1 1 calc R . . . .
C7 C 0.9554(7) 0.4715(7) 0.8082(4) 0.122(2) Uani 1 1 d . . . . .
H7 H 1.0535 0.5092 0.7934 0.147 Uiso 1 1 calc R . . . .
C8 C 0.9326(6) 0.5219(5) 0.8741(3) 0.1118(16) Uani 1 1 d . . . . .
H8 H 1.0148 0.5950 0.9038 0.134 Uiso 1 1 calc R . . . .
C9 C 0.7869(5) 0.4636(4) 0.8963(2) 0.0900(12) Uani 1 1 d . . . . .
H9 H 0.7720 0.4972 0.9412 0.108 Uiso 1 1 calc R . . . .
C10 C 0.5167(4) 0.2644(4) 0.95026(18) 0.0693(10) Uani 1 1 d . . . . .
C11 C 0.6074(5) 0.1973(5) 0.9684(3) 0.1051(15) Uani 1 1 d . . . . .
H11 H 0.6591 0.1634 0.9353 0.126 Uiso 1 1 calc R . . . .
C12 C 0.6220(7) 0.1800(7) 1.0362(4) 0.147(2) Uani 1 1 d . . . . .
H12 H 0.6886 0.1408 1.0491 0.176 Uiso 1 1 calc R . . . .
C13 C 0.5356(9) 0.2222(6) 1.0842(3) 0.141(3) Uani 1 1 d . . . . .
H13 H 0.5400 0.2073 1.1288 0.169 Uiso 1 1 calc R . . . .
C14 C 0.4454(7) 0.2849(5) 1.0651(2) 0.127(2) Uani 1 1 d . . . . .
H14 H 0.3882 0.3131 1.0974 0.152 Uiso 1 1 calc R . . . .
C15 C 0.4350(6) 0.3084(4) 1.0005(2) 0.0936(13) Uani 1 1 d . . . . .
H15 H 0.3733 0.3538 0.9896 0.112 Uiso 1 1 calc R . . . .
C16 C 0.2193(4) 0.1755(4) 0.86625(17) 0.0639(9) Uani 1 1 d . . . . .
C17 C 0.1065(5) 0.2291(5) 0.8675(2) 0.0983(14) Uani 1 1 d . . . . .
H17 H 0.1262 0.3111 0.8516 0.118 Uiso 1 1 calc R . . . .
C18 C -0.0328(6) 0.1643(6) 0.8914(3) 0.1216(19) Uani 1 1 d . . . . .
H18 H -0.1057 0.2036 0.8928 0.146 Uiso 1 1 calc R . . . .
C19 C -0.0651(6) 0.0423(6) 0.9132(2) 0.1106(17) Uani 1 1 d . . . . .
H19 H -0.1591 -0.0011 0.9305 0.133 Uiso 1 1 calc R . . . .
C20 C 0.0418(6) -0.0163(5) 0.90966(19) 0.0877(12) Uani 1 1 d . . . . .
H20 H 0.0187 -0.1015 0.9230 0.105 Uiso 1 1 calc R . . . .
C21 C 0.1829(4) 0.0501(4) 0.88651(16) 0.0669(10) Uani 1 1 d . . . . .
H21 H 0.2548 0.0097 0.8845 0.080 Uiso 1 1 calc R . . . .
C22 C 0.2682(4) 0.2005(3) 0.71667(18) 0.0671(10) Uani 1 1 d . . . . .
H22 H 0.2236 0.1050 0.7174 0.081 Uiso 1 1 calc R . . . .
C23 C 0.2451(4) 0.2414(3) 0.65692(18) 0.0637(9) Uani 1 1 d . . . . .
H23 H 0.1871 0.1733 0.6179 0.076 Uiso 1 1 calc R . . . .
C24 C 0.3074(4) 0.3834(3) 0.65414(16) 0.0525(8) Uani 1 1 d . . . . .
C25 C 0.3951(5) 0.4796(3) 0.71228(18) 0.0733(10) Uani 1 1 d . . . . .
H25 H 0.4391 0.5751 0.7116 0.088 Uiso 1 1 calc R . . . .
C26 C 0.4196(5) 0.4382(3) 0.77168(18) 0.0762(11) Uani 1 1 d . . . . .
H26 H 0.4805 0.5063 0.8102 0.091 Uiso 1 1 calc R . . . .
C27 C 0.2829(4) 0.4189(3) 0.58773(16) 0.0516(8) Uani 1 1 d . . . . .
C28 C 0.2738(4) 0.5374(3) 0.50686(16) 0.0515(8) Uani 1 1 d . . . . .
C29 C 0.2439(4) 0.3998(3) 0.47745(16) 0.0530(8) Uani 1 1 d . . . . .
C30 C 0.3211(4) 0.6722(3) 0.63072(16) 0.0542(8) Uani 1 1 d . . . . .
C31 C 0.2013(5) 0.6750(4) 0.66782(19) 0.0749(10) Uani 1 1 d . . . . .
H31 H 0.1033 0.6002 0.6572 0.090 Uiso 1 1 calc R . . . .
C32 C 0.2276(6) 0.7901(5) 0.7212(2) 0.0909(13) Uani 1 1 d . . . . .
H32 H 0.1470 0.7932 0.7465 0.109 Uiso 1 1 calc R . . . .
C33 C 0.3731(6) 0.8995(4) 0.7365(2) 0.0856(13) Uani 1 1 d . . . . .
H33 H 0.3920 0.9760 0.7730 0.103 Uiso 1 1 calc R . . . .
C34 C 0.4903(5) 0.8957(4) 0.6981(2) 0.0780(11) Uani 1 1 d . . . . .
H34 H 0.5882 0.9709 0.7081 0.094 Uiso 1 1 calc R . . . .
C35 C 0.4651(4) 0.7827(3) 0.64510(19) 0.0677(10) Uani 1 1 d . . . . .
H35 H 0.5451 0.7810 0.6191 0.081 Uiso 1 1 calc R . . . .
C36 C 0.2787(4) 0.6593(3) 0.47917(16) 0.0548(8) Uani 1 1 d . . . . .
C37 C 0.1520(4) 0.6937(4) 0.4786(2) 0.0755(11) Uani 1 1 d . . . . .
H37 H 0.0617 0.6388 0.4952 0.091 Uiso 1 1 calc R . . . .
C38 C 0.1575(5) 0.8091(4) 0.4536(2) 0.0872(13) Uani 1 1 d . . . . .
H38 H 0.0723 0.8330 0.4543 0.105 Uiso 1 1 calc R . . . .
C39 C 0.2888(5) 0.8874(4) 0.4281(2) 0.0868(12) Uani 1 1 d . . . . .
H39 H 0.2918 0.9636 0.4103 0.104 Uiso 1 1 calc R . . . .
C40 C 0.4162(5) 0.8555(4) 0.4282(2) 0.0810(12) Uani 1 1 d . . . . .
H40 H 0.5059 0.9105 0.4114 0.097 Uiso 1 1 calc R . . . .
C41 C 0.4104(4) 0.7410(3) 0.45353(18) 0.0697(10) Uani 1 1 d . . . . .
H41 H 0.4967 0.7186 0.4533 0.084 Uiso 1 1 calc R . . . .
C42 C 0.2076(4) 0.3232(3) 0.40502(17) 0.0579(8) Uani 1 1 d . . . . .
C43 C 0.2326(4) 0.3873(4) 0.34924(18) 0.0730(10) Uani 1 1 d . . . . .
H43 H 0.2715 0.4852 0.3569 0.088 Uiso 1 1 calc R . . . .
C44 C 0.2007(5) 0.3078(5) 0.2820(2) 0.0913(13) Uani 1 1 d . . . . .
H44 H 0.2193 0.3530 0.2452 0.110 Uiso 1 1 calc R . . . .
C45 C 0.1418(5) 0.1629(5) 0.2692(2) 0.0957(13) Uani 1 1 d . . . . .
H45 H 0.1208 0.1096 0.2242 0.115 Uiso 1 1 calc R . . . .
C46 C 0.1144(5) 0.0980(4) 0.3244(2) 0.0899(12) Uani 1 1 d . . . . .
H46 H 0.0746 -0.0001 0.3163 0.108 Uiso 1 1 calc R . . . .
C47 C 0.1448(4) 0.1749(4) 0.39062(19) 0.0709(10) Uani 1 1 d . . . . .
H47 H 0.1236 0.1284 0.4269 0.085 Uiso 1 1 calc R . . . .

loop_
_atom_site_aniso_label
_atom_site_aniso_U_11
_atom_site_aniso_U_22
_atom_site_aniso_U_33
_atom_site_aniso_U_23
_atom_site_aniso_U_13
_atom_site_aniso_U_12
N1 0.0662(18) 0.0535(15) 0.0584(17) 0.0226(13) 0.0136(14) 0.0368(14)
N2 0.0591(18) 0.0539(15) 0.0600(17) 0.0194(14) 0.0059(13) 0.0322(14)
C1 0.071(2) 0.062(2) 0.060(2) 0.0234(18) 0.0051(18) 0.0404(19)
C2 0.080(3) 0.062(2) 0.063(2) 0.0185(17) 0.007(2) 0.042(2)
C3 0.079(3) 0.064(2) 0.067(2) 0.0153(18) -0.005(2) 0.040(2)
C4 0.071(3) 0.069(2) 0.086(3) 0.031(2) 0.006(2) 0.036(2)
C5 0.085(3) 0.092(3) 0.096(3) 0.037(2) 0.025(3) 0.050(3)
C6 0.109(4) 0.125(4) 0.130(4) 0.064(4) 0.041(4) 0.068(4)
C7 0.084(4) 0.137(5) 0.178(6) 0.094(5) 0.039(4) 0.051(4)
C8 0.076(4) 0.099(3) 0.157(5) 0.056(4) -0.006(3) 0.021(3)
C9 0.075(3) 0.085(3) 0.109(3) 0.036(3) -0.003(3) 0.027(3)
C10 0.077(3) 0.068(2) 0.064(2) 0.0181(18) -0.0094(19) 0.031(2)
C11 0.086(3) 0.137(4) 0.123(4) 0.080(3) 0.006(3) 0.055(3)
C12 0.130(5) 0.175(6) 0.160(6) 0.105(5) -0.013(4) 0.060(4)
C13 0.166(6) 0.131(5) 0.096(4) 0.060(4) -0.040(4) 0.020(4)
C14 0.188(6) 0.101(4) 0.060(3) -0.001(3) -0.016(3) 0.039(4)
C15 0.128(4) 0.079(3) 0.065(3) 0.003(2) -0.014(3) 0.041(3)
C16 0.071(3) 0.077(2) 0.060(2) 0.0250(18) 0.0091(18) 0.043(2)
C17 0.093(3) 0.124(3) 0.120(4) 0.062(3) 0.039(3) 0.070(3)
C18 0.110(4) 0.177(5) 0.135(4) 0.076(4) 0.062(4) 0.095(4)
C19 0.086(4) 0.172(5) 0.078(3) 0.041(3) 0.029(3) 0.049(4)
C20 0.099(3) 0.096(3) 0.060(2) 0.028(2) 0.008(2) 0.028(3)
C21 0.073(3) 0.076(2) 0.058(2) 0.0222(19) 0.0039(19) 0.034(2)
C22 0.076(3) 0.054(2) 0.076(2) 0.0275(19) -0.002(2) 0.0257(19)
C23 0.069(2) 0.0549(19) 0.069(2) 0.0230(17) -0.0072(18) 0.0249(18)
C24 0.062(2) 0.0546(19) 0.0540(19) 0.0188(16) 0.0072(17) 0.0338(17)
C25 0.099(3) 0.050(2) 0.073(2) 0.0194(19) -0.009(2) 0.031(2)
C26 0.110(3) 0.055(2) 0.062(2) 0.0095(17) -0.015(2) 0.036(2)
C27 0.054(2) 0.0492(18) 0.063(2) 0.0221(17) 0.0105(16) 0.0277(16)
C28 0.053(2) 0.0535(18) 0.061(2) 0.0221(15) 0.0098(16) 0.0308(16)
C29 0.054(2) 0.0566(19) 0.059(2) 0.0192(16) 0.0057(16) 0.0315(17)
C30 0.067(2) 0.0541(19) 0.061(2) 0.0241(16) 0.0154(18) 0.0389(19)
C31 0.070(3) 0.083(3) 0.084(3) 0.022(2) 0.020(2) 0.041(2)
C32 0.099(4) 0.098(3) 0.098(3) 0.019(3) 0.041(3) 0.063(3)
C33 0.116(4) 0.076(3) 0.083(3) 0.017(2) 0.027(3) 0.057(3)
C34 0.090(3) 0.054(2) 0.092(3) 0.019(2) 0.020(2) 0.030(2)
C35 0.073(3) 0.056(2) 0.084(3) 0.024(2) 0.027(2) 0.033(2)
C36 0.061(2) 0.0596(19) 0.062(2) 0.0262(16) 0.0134(17) 0.0376(18)
C37 0.064(2) 0.078(2) 0.108(3) 0.046(2) 0.019(2) 0.041(2)
C38 0.075(3) 0.093(3) 0.130(4) 0.060(3) 0.024(3) 0.055(2)
C39 0.089(3) 0.084(3) 0.114(3) 0.055(2) 0.017(3) 0.048(3)
C40 0.083(3) 0.082(3) 0.104(3) 0.056(2) 0.037(2) 0.044(2)
C41 0.064(2) 0.078(2) 0.092(3) 0.044(2) 0.025(2) 0.042(2)
C42 0.055(2) 0.065(2) 0.062(2) 0.0146(17) 0.0023(17) 0.0338(18)
C43 0.087(3) 0.080(2) 0.066(2) 0.021(2) 0.003(2) 0.047(2)
C44 0.111(4) 0.111(4) 0.060(3) 0.019(2) -0.004(2) 0.055(3)
C45 0.106(4) 0.101(3) 0.073(3) -0.007(3) -0.024(2) 0.049(3)
C46 0.084(3) 0.078(3) 0.096(3) 0.004(3) -0.016(3) 0.030(2)
C47 0.073(3) 0.071(2) 0.071(3) 0.016(2) 0.000(2) 0.032(2)

loop_
_atom_type_symbol
_atom_type_description
_atom_type_scat_dispersion_real
_atom_type_scat_dispersion_imag
_atom_type_scat_source
C C 0.0033 0.0016 'International Tables Vol C Tables 4.2.6.8 and 6.1.1.4'
H H 0.0000 0.0000 'International Tables Vol C Tables 4.2.6.8 and 6.1.1.4'
N N 0.0061 0.0033 'International Tables Vol C Tables 4.2.6.8 and 6.1.1.4'

loop_
_geom_angle_atom_site_label_1
_geom_angle_atom_site_label_2
_geom_angle_atom_site_label_3
_geom_angle
_geom_angle_site_symmetry_1
_geom_angle_site_symmetry_3
_geom_angle_publ_flag
C27 N1 C28 107.3(2) . . ?
C27 N1 C30 127.3(2) . . ?
C28 N1 C30 125.3(2) . . ?
C27 N2 C29 106.7(2) . . ?
C22 C1 C2 121.6(3) . . ?
C22 C1 C26 116.9(3) . . ?
C26 C1 C2 121.3(3) . . ?
C3 C2 C1 123.5(3) . . ?
C3 C2 C16 122.0(3) . . ?
C16 C2 C1 114.4(3) . . ?
C2 C3 C4 123.2(3) . . ?
C2 C3 C10 121.6(3) . . ?
C10 C3 C4 115.2(3) . . ?
C5 C4 C3 122.4(4) . . ?
C5 C4 C9 118.0(4) . . ?
C9 C4 C3 119.5(4) . . ?
C4 C5 H5 119.3 . . ?
C6 C5 C4 121.4(5) . . ?
C6 C5 H5 119.3 . . ?
C5 C6 H6 119.9 . . ?
C5 C6 C7 120.3(5) . . ?
C7 C6 H6 119.9 . . ?
C6 C7 H7 120.1 . . ?
C8 C7 C6 119.8(5) . . ?
C8 C7 H7 120.1 . . ?
C7 C8 H8 120.1 . . ?
C7 C8 C9 119.9(5) . . ?
C9 C8 H8 120.1 . . ?
C4 C9 H9 119.7 . . ?
C8 C9 C4 120.6(4) . . ?
C8 C9 H9 119.7 . . ?
C11 C10 C3 120.3(4) . . ?
C11 C10 C15 118.3(4) . . ?
C15 C10 C3 121.4(3) . . ?
C10 C11 H11 119.8 . . ?
C10 C11 C12 120.5(5) . . ?
C12 C11 H11 119.8 . . ?
C11 C12 H12 120.3 . . ?
C13 C12 C11 119.3(5) . . ?
C13 C12 H12 120.3 . . ?
C12 C13 H13 120.4 . . ?
C14 C13 C12 119.2(5) . . ?
C14 C13 H13 120.4 . . ?
C13 C14 H14 118.8 . . ?
C13 C14 C15 122.5(6) . . ?
C15 C14 H14 118.8 . . ?
C10 C15 H15 119.9 . . ?
C14 C15 C10 120.2(5) . . ?
C14 C15 H15 119.9 . . ?
C17 C16 C2 118.7(3) . . ?
C21 C16 C2 123.7(3) . . ?
C21 C16 C17 117.6(3) . . ?
C16 C17 H17 119.2 . . ?
C18 C17 C16 121.5(4) . . ?
C18 C17 H17 119.2 . . ?
C17 C18 H18 120.0 . . ?
C19 C18 C17 120.0(5) . . ?
C19 C18 H18 120.0 . . ?
C18 C19 H19 120.2 . . ?
C18 C19 C20 119.5(4) . . ?
C20 C19 H19 120.2 . . ?
C19 C20 H20 119.9 . . ?
C19 C20 C21 120.3(4) . . ?
C21 C20 H20 119.9 . . ?
C16 C21 C20 120.9(4) . . ?
C16 C21 H21 119.6 . . ?
C20 C21 H21 119.6 . . ?
C1 C22 H22 119.2 . . ?
C23 C22 C1 121.7(3) . . ?
C23 C22 H22 119.2 . . ?
C22 C23 H23 119.6 . . ?
C22 C23 C24 120.8(3) . . ?
C24 C23 H23 119.6 . . ?
C23 C24 C27 117.8(3) . . ?
C25 C24 C23 117.6(3) . . ?
C25 C24 C27 124.5(3) . . ?
C24 C25 H25 119.3 . . ?
C24 C25 C26 121.5(3) . . ?
C26 C25 H25 119.3 . . ?
C1 C26 H26 119.2 . . ?
C25 C26 C1 121.5(3) . . ?
C25 C26 H26 119.2 . . ?
N1 C27 C24 126.4(3) . . ?
N2 C27 N1 110.7(3) . . ?
N2 C27 C24 122.7(3) . . ?
N1 C28 C36 120.7(3) . . ?
C29 C28 N1 105.1(2) . . ?
C29 C28 C36 134.1(3) . . ?
N2 C29 C42 118.8(3) . . ?
C28 C29 N2 110.1(3) . . ?
C28 C29 C42 131.1(3) . . ?
C31 C30 N1 119.9(3) . . ?
C35 C30 N1 119.3(3) . . ?
C35 C30 C31 120.7(3) . . ?
C30 C31 H31 120.3 . . ?
C30 C31 C32 119.5(4) . . ?
C32 C31 H31 120.3 . . ?
C31 C32 H32 120.2 . . ?
C33 C32 C31 119.7(4) . . ?
C33 C32 H32 120.2 . . ?
C32 C33 H33 120.1 . . ?
C34 C33 C32 119.9(4) . . ?
C34 C33 H33 120.1 . . ?
C33 C34 H34 119.6 . . ?
C35 C34 C33 120.7(4) . . ?
C35 C34 H34 119.6 . . ?
C30 C35 H35 120.3 . . ?
C34 C35 C30 119.4(3) . . ?
C34 C35 H35 120.3 . . ?
C37 C36 C28 120.7(3) . . ?
C41 C36 C28 120.6(3) . . ?
C41 C36 C37 118.6(3) . . ?
C36 C37 H37 119.6 . . ?
C36 C37 C38 120.7(3) . . ?
C38 C37 H37 119.6 . . ?
C37 C38 H38 120.3 . . ?
C39 C38 C37 119.4(3) . . ?
C39 C38 H38 120.3 . . ?
C38 C39 H39 119.5 . . ?
C38 C39 C40 120.9(3) . . ?
C40 C39 H39 119.5 . . ?
C39 C40 H40 120.3 . . ?
C39 C40 C41 119.4(3) . . ?
C41 C40 H40 120.3 . . ?
C36 C41 C40 120.9(3) . . ?
C36 C41 H41 119.6 . . ?
C40 C41 H41 119.6 . . ?
C43 C42 C29 124.3(3) . . ?
C43 C42 C47 117.3(3) . . ?
C47 C42 C29 118.4(3) . . ?
C42 C43 H43 119.5 . . ?
C42 C43 C44 121.0(4) . . ?
C44 C43 H43 119.5 . . ?
C43 C44 H44 119.7 . . ?
C45 C44 C43 120.6(4) . . ?
C45 C44 H44 119.7 . . ?
C44 C45 H45 120.6 . . ?
C44 C45 C46 118.8(4) . . ?
C46 C45 H45 120.6 . . ?
C45 C46 H46 119.4 . . ?
C47 C46 C45 121.1(4) . . ?
C47 C46 H46 119.4 . . ?
C42 C47 H47 119.5 . . ?
C46 C47 C42 121.1(4) . . ?
C46 C47 H47 119.5 . . ?

loop_
_geom_bond_atom_site_label_1
_geom_bond_atom_site_label_2
_geom_bond_distance
_geom_bond_site_symmetry_2
_geom_bond_publ_flag
N1 C27 1.375(3) . ?
N1 C28 1.397(4) . ?
N1 C30 1.443(4) . ?
N2 C27 1.311(4) . ?
N2 C29 1.384(4) . ?
C1 C2 1.490(4) . ?
C1 C22 1.381(5) . ?
C1 C26 1.384(4) . ?
C2 C3 1.337(5) . ?
C2 C16 1.487(5) . ?
C3 C4 1.508(5) . ?
C3 C10 1.496(5) . ?
C4 C5 1.380(5) . ?
C4 C9 1.390(5) . ?
C5 H5 0.9300 . ?
C5 C6 1.365(6) . ?
C6 H6 0.9300 . ?
C6 C7 1.374(7) . ?
C7 H7 0.9300 . ?
C7 C8 1.372(7) . ?
C8 H8 0.9300 . ?
C8 C9 1.387(6) . ?
C9 H9 0.9300 . ?
C10 C11 1.384(5) . ?
C10 C15 1.398(5) . ?
C11 H11 0.9300 . ?
C11 C12 1.400(7) . ?
C12 H12 0.9300 . ?
C12 C13 1.393(8) . ?
C13 H13 0.9300 . ?
C13 C14 1.349(8) . ?
C14 H14 0.9300 . ?
C14 C15 1.358(6) . ?
C15 H15 0.9300 . ?
C16 C17 1.384(5) . ?
C16 C21 1.373(4) . ?
C17 H17 0.9300 . ?
C17 C18 1.364(6) . ?
C18 H18 0.9300 . ?
C18 C19 1.361(6) . ?
C19 H19 0.9300 . ?
C19 C20 1.371(6) . ?
C20 H20 0.9300 . ?
C20 C21 1.373(5) . ?
C21 H21 0.9300 . ?
C22 H22 0.9300 . ?
C22 C23 1.375(4) . ?
C23 H23 0.9300 . ?
C23 C24 1.390(4) . ?
C24 C25 1.368(5) . ?
C24 C27 1.471(4) . ?
C25 H25 0.9300 . ?
C25 C26 1.375(4) . ?
C26 H26 0.9300 . ?
C28 C29 1.370(4) . ?
C28 C36 1.479(4) . ?
C29 C42 1.464(4) . ?
C30 C31 1.372(4) . ?
C30 C35 1.368(5) . ?
C31 H31 0.9300 . ?
C31 C32 1.384(5) . ?
C32 H32 0.9300 . ?
C32 C33 1.373(5) . ?
C33 H33 0.9300 . ?
C33 C34 1.370(5) . ?
C34 H34 0.9300 . ?
C34 C35 1.367(5) . ?
C35 H35 0.9300 . ?
C36 C37 1.377(4) . ?
C36 C41 1.377(4) . ?
C37 H37 0.9300 . ?
C37 C38 1.383(4) . ?
C38 H38 0.9300 . ?
C38 C39 1.361(5) . ?
C39 H39 0.9300 . ?
C39 C40 1.366(5) . ?
C40 H40 0.9300 . ?
C40 C41 1.378(4) . ?
C41 H41 0.9300 . ?
C42 C43 1.383(4) . ?
C42 C47 1.404(4) . ?
C43 H43 0.9300 . ?
C43 C44 1.386(5) . ?
C44 H44 0.9300 . ?
C44 C45 1.374(5) . ?
C45 H45 0.9300 . ?
C45 C46 1.377(5) . ?
C46 H46 0.9300 . ?
C46 C47 1.362(5) . ?
C47 H47 0.9300 . ?

loop_
_geom_torsion_atom_site_label_1
_geom_torsion_atom_site_label_2
_geom_torsion_atom_site_label_3
_geom_torsion_atom_site_label_4
_geom_torsion
_geom_torsion_site_symmetry_1
_geom_torsion_site_symmetry_2
_geom_torsion_site_symmetry_3
_geom_torsion_site_symmetry_4
_geom_torsion_publ_flag
N1 C28 C29 N2 -1.0(3) . . . . ?
N1 C28 C29 C42 179.0(3) . . . . ?
N1 C28 C36 C37 -80.0(4) . . . . ?
N1 C28 C36 C41 99.9(4) . . . . ?
N1 C30 C31 C32 175.9(3) . . . . ?
N1 C30 C35 C34 -175.7(3) . . . . ?
N2 C29 C42 C43 -163.9(3) . . . . ?
N2 C29 C42 C47 15.4(4) . . . . ?
C1 C2 C3 C4 -10.0(5) . . . . ?
C1 C2 C3 C10 169.6(3) . . . . ?
C1 C2 C16 C17 -48.2(5) . . . . ?
C1 C2 C16 C21 130.4(3) . . . . ?
C1 C22 C23 C24 -1.2(5) . . . . ?
C2 C1 C22 C23 175.2(3) . . . . ?
C2 C1 C26 C25 -174.4(3) . . . . ?
C2 C3 C4 C5 -44.9(5) . . . . ?
C2 C3 C4 C9 139.0(4) . . . . ?
C2 C3 C10 C11 130.7(4) . . . . ?
C2 C3 C10 C15 -49.5(5) . . . . ?
C2 C16 C17 C18 -177.8(4) . . . . ?
C2 C16 C21 C20 178.9(3) . . . . ?
C3 C2 C16 C17 128.6(4) . . . . ?
C3 C2 C16 C21 -52.8(5) . . . . ?
C3 C4 C5 C6 -177.4(3) . . . . ?
C3 C4 C9 C8 177.0(3) . . . . ?
C3 C10 C11 C12 177.0(4) . . . . ?
C3 C10 C15 C14 -179.9(4) . . . . ?
C4 C3 C10 C11 -49.6(5) . . . . ?
C4 C3 C10 C15 130.2(4) . . . . ?
C4 C5 C6 C7 1.8(6) . . . . ?
C5 C4 C9 C8 0.8(6) . . . . ?
C5 C6 C7 C8 -1.7(7) . . . . ?
C6 C7 C8 C9 1.2(7) . . . . ?
C7 C8 C9 C4 -0.7(7) . . . . ?
C9 C4 C5 C6 -1.3(6) . . . . ?
C10 C3 C4 C5 135.4(4) . . . . ?
C10 C3 C4 C9 -40.7(4) . . . . ?
C10 C11 C12 C13 4.5(9) . . . . ?
C11 C10 C15 C14 -0.1(6) . . . . ?
C11 C12 C13 C14 -3.1(10) . . . . ?
C12 C13 C14 C15 0.2(9) . . . . ?
C13 C14 C15 C10 1.4(8) . . . . ?
C15 C10 C11 C12 -2.8(7) . . . . ?
C16 C2 C3 C4 173.5(3) . . . . ?
C16 C2 C3 C10 -6.8(5) . . . . ?
C16 C17 C18 C19 -1.6(8) . . . . ?
C17 C16 C21 C20 -2.5(6) . . . . ?
C17 C18 C19 C20 -1.3(8) . . . . ?
C18 C19 C20 C21 2.3(7) . . . . ?
C19 C20 C21 C16 -0.3(6) . . . . ?
C21 C16 C17 C18 3.5(7) . . . . ?
C22 C1 C2 C3 128.7(4) . . . . ?
C22 C1 C2 C16 -54.6(4) . . . . ?
C22 C1 C26 C25 0.9(5) . . . . ?
C22 C23 C24 C25 1.5(5) . . . . ?
C22 C23 C24 C27 177.8(3) . . . . ?
C23 C24 C25 C26 -0.7(5) . . . . ?
C23 C24 C27 N1 161.9(3) . . . . ?
C23 C24 C27 N2 -22.0(5) . . . . ?
C24 C25 C26 C1 -0.5(6) . . . . ?
C25 C24 C27 N1 -22.2(5) . . . . ?
C25 C24 C27 N2 153.9(3) . . . . ?
C26 C1 C2 C3 -56.3(5) . . . . ?
C26 C1 C2 C16 120.4(4) . . . . ?
C26 C1 C22 C23 0.0(5) . . . . ?
C27 N1 C28 C29 0.7(3) . . . . ?
C27 N1 C28 C36 178.7(3) . . . . ?
C27 N1 C30 C31 -71.4(4) . . . . ?
C27 N1 C30 C35 105.7(4) . . . . ?
C27 N2 C29 C28 0.8(3) . . . . ?
C27 N2 C29 C42 -179.1(3) . . . . ?
C27 C24 C25 C26 -176.7(3) . . . . ?
C28 N1 C27 N2 -0.2(3) . . . . ?
C28 N1 C27 C24 176.2(3) . . . . ?
C28 N1 C30 C31 103.3(3) . . . . ?
C28 N1 C30 C35 -79.6(4) . . . . ?
C28 C29 C42 C43 16.1(5) . . . . ?
C28 C29 C42 C47 -164.6(3) . . . . ?
C28 C36 C37 C38 179.0(4) . . . . ?
C28 C36 C41 C40 -179.4(3) . . . . ?
C29 N2 C27 N1 -0.4(3) . . . . ?
C29 N2 C27 C24 -177.0(3) . . . . ?
C29 C28 C36 C37 97.3(4) . . . . ?
C29 C28 C36 C41 -82.8(5) . . . . ?
C29 C42 C43 C44 177.6(3) . . . . ?
C29 C42 C47 C46 -177.4(3) . . . . ?
C30 N1 C27 N2 175.2(3) . . . . ?
C30 N1 C27 C24 -8.3(5) . . . . ?
C30 N1 C28 C29 -174.9(3) . . . . ?
C30 N1 C28 C36 3.1(4) . . . . ?
C30 C31 C32 C33 -0.3(6) . . . . ?
C31 C30 C35 C34 1.4(5) . . . . ?
C31 C32 C33 C34 1.5(6) . . . . ?
C32 C33 C34 C35 -1.2(6) . . . . ?
C33 C34 C35 C30 -0.3(5) . . . . ?
C35 C30 C31 C32 -1.1(5) . . . . ?
C36 C28 C29 N2 -178.5(3) . . . . ?
C36 C28 C29 C42 1.4(6) . . . . ?
C36 C37 C38 C39 1.4(6) . . . . ?
C37 C36 C41 C40 0.5(6) . . . . ?
C37 C38 C39 C40 -1.5(7) . . . . ?
C38 C39 C40 C41 1.1(7) . . . . ?
C39 C40 C41 C36 -0.6(6) . . . . ?
C41 C36 C37 C38 -0.9(6) . . . . ?
C42 C43 C44 C45 0.6(6) . . . . ?
C43 C42 C47 C46 2.0(5) . . . . ?
C43 C44 C45 C46 0.3(7) . . . . ?
C44 C45 C46 C47 0.0(7) . . . . ?
C45 C46 C47 C42 -1.1(6) . . . . ?
C47 C42 C43 C44 -1.7(5) . . . . ?
